data_4316817
loop_
_publ_author_name
'Hendrik J. van der Westhuizen'
'Reinout Meijboom'
'Marietjie Schutte'
'Andreas Roodt'

_publ_section_title
;
 Mechanism for the Formation of Substituted Manganese(V) Cyanidonitrido
 Complexes: Crystallographic and Kinetic Study of the Substitution
 Reactions of trans-[MnN(H2O)(CN)4]2- with Monodentate Pyridine and
 Bidentate Pyridine-Carboxylate Ligands
;
_journal_name_full 'Inorganic Chemistry'
_journal_page_first 9599
_journal_page_last 9608
_journal_paper_doi 10.1021/ic101274q
_journal_volume 49
_journal_year 2010
_chemical_formula_moiety '2(C24 H20 P), C10 H7 Mn N6, C6 H7 N'
_chemical_formula_sum 'C64 H54 Mn N7 P2'
_chemical_formula_weight 1038.02
_chemical_name_systematic
;
 ?
;
_space_group_IT_number 2
_symmetry_cell_setting triclinic
_symmetry_space_group_name_Hall '-P 1'
_symmetry_space_group_name_H-M 'P -1'
_atom_sites_solution_hydrogens geom
_atom_sites_solution_primary direct
_atom_sites_solution_secondary difmap
_audit_creation_method SHELXL-97
_cell_angle_alpha 93.878(3)
_cell_angle_beta 91.339(3)
_cell_angle_gamma 105.962(3)
_cell_formula_units_Z 2
_cell_length_a 9.6059(12)
_cell_length_b 11.6267(14)
_cell_length_c 25.636(3)
_cell_measurement_reflns_used 794
_cell_measurement_temperature 293(2)
_cell_measurement_theta_max 20.68
_cell_measurement_theta_min 2.38
_cell_volume 2743.8(6)
_computing_cell_refinement 'SAINT-Plus (Bruker, 1999)'
_computing_data_collection 'SMART-NT (Bruker, 1998)'
_computing_data_reduction 'SAINT-Plus and XPREP (Bruker, 1999)'
_computing_molecular_graphics 'DIAMOND (Brandenburg & Brendt, 2001)'
_computing_publication_material 'WinGX (Farrugia, 1999)'
_computing_structure_refinement 'SHELXL-97 (Sheldrick, 1997b)'
_computing_structure_solution 'SHELXS-97 (Sheldrick, 1997a)'
_diffrn_ambient_temperature 293(2)
_diffrn_detector_area_resol_mean 0
_diffrn_measured_fraction_theta_full 0.993
_diffrn_measured_fraction_theta_max 0.993
_diffrn_measurement_device_type 'Bruker SMART CCD 1K'
_diffrn_measurement_method \w
_diffrn_radiation_monochromator graphite
_diffrn_radiation_source 'sealed tube'
_diffrn_radiation_type MoK\a
_diffrn_radiation_wavelength 0.71073
_diffrn_reflns_av_R_equivalents 0.0682
_diffrn_reflns_av_sigmaI/netI 0.1804
_diffrn_reflns_limit_h_max 11
_diffrn_reflns_limit_h_min -11
_diffrn_reflns_limit_k_max 10
_diffrn_reflns_limit_k_min -14
_diffrn_reflns_limit_l_max 30
_diffrn_reflns_limit_l_min -31
_diffrn_reflns_number 16514
_diffrn_reflns_theta_full 26.00
_diffrn_reflns_theta_max 26.00
_diffrn_reflns_theta_min 0.80
_diffrn_standards_decay_% 0
_diffrn_standards_interval_count 0
_diffrn_standards_interval_time 0
_diffrn_standards_number 0
_exptl_absorpt_coefficient_mu 0.346
_exptl_absorpt_correction_type none
_exptl_crystal_colour Red
_exptl_crystal_density_diffrn 1.256
_exptl_crystal_density_meas 1.25
_exptl_crystal_density_method 'Flotation in benzene/diiodomethane'
_exptl_crystal_description Cuboid
_exptl_crystal_F_000 1084
_exptl_crystal_size_max 0.23
_exptl_crystal_size_mid 0.10
_exptl_crystal_size_min 0.050
_refine_diff_density_max 0.231
_refine_diff_density_min -0.263
_refine_diff_density_rms 0.060
_refine_ls_extinction_method none
_refine_ls_goodness_of_fit_ref 0.933
_refine_ls_hydrogen_treatment constr
_refine_ls_matrix_type full
_refine_ls_number_parameters 668
_refine_ls_number_reflns 10692
_refine_ls_number_restraints 0
_refine_ls_restrained_S_all 0.933
_refine_ls_R_factor_all 0.1809
_refine_ls_R_factor_gt 0.0601
_refine_ls_shift/su_max 0.000
_refine_ls_shift/su_mean 0.000
_refine_ls_structure_factor_coef Fsqd
_refine_ls_weighting_details 'calc w=1/[\s^2^(Fo^2^)+(0.0511P)^2^+0.0000P] where P=(Fo^2^+2Fc^2^)/3'
_refine_ls_weighting_scheme calc
_refine_ls_wR_factor_gt 0.1041
_refine_ls_wR_factor_ref 0.1515
_reflns_number_gt 4598
_reflns_number_total 10692
_reflns_threshold_expression >2sigma(I)
_cod_data_source_file ic101274q_si_002_1.cif
_cod_data_source_block mn3pic
_cod_depositor_comments
;
The following automatic conversions were performed:

'_symmetry_cell_setting' value 'Triclinic' changed to 'triclinic'
according to the built-in table from CIF Core dictionary named
'cif_core.dic' version 2.4.1 from 2010-06-29.

Automatic conversion script
Id: cif_fix_values 1646 2011-03-28 12:23:43Z adriana 
;
_cod_database_code 4316817

loop_
_symmetry_equiv_pos_as_xyz
'x, y, z'
'-x, -y, -z'

loop_
_atom_site_label
_atom_site_type_symbol
_atom_site_fract_x
_atom_site_fract_y
_atom_site_fract_z
_atom_site_U_iso_or_equiv
_atom_site_adp_type
_atom_site_occupancy
_atom_site_symmetry_multiplicity
_atom_site_calc_flag
_atom_site_refinement_flags
_atom_site_disorder_assembly
_atom_site_disorder_group
Mn Mn 0.00907(7) 0.26379(6) 0.28024(3) 0.0389(2) Uani 1 1 d . . .
P1 P 0.48779(13) 0.76587(10) 0.13789(5) 0.0364(3) Uani 1 1 d . . .
P2 P 0.38915(13) 0.21099(10) 0.53249(5) 0.0352(3) Uani 1 1 d . . .
N1N N -0.1492(4) 0.2196(3) 0.29402(16) 0.0582(12) Uani 1 1 d . . .
C1 C 0.0698(5) 0.1197(4) 0.29806(17) 0.0379(12) Uani 1 1 d . . .
N1 N 0.1059(4) 0.0392(4) 0.31116(15) 0.0523(12) Uani 1 1 d . . .
C2 C -0.0165(5) 0.2019(4) 0.2051(2) 0.0413(13) Uani 1 1 d . . .
N2 N -0.0294(5) 0.1627(4) 0.16239(18) 0.0641(13) Uani 1 1 d . . .
C3 C 0.0057(5) 0.4258(5) 0.26053(19) 0.0509(14) Uani 1 1 d . . .
N3 N 0.0059(5) 0.5209(4) 0.25054(19) 0.0809(16) Uani 1 1 d . . .
C4 C 0.0867(5) 0.3363(4) 0.3512(2) 0.0402(12) Uani 1 1 d . . .
N4 N 0.1290(4) 0.3771(3) 0.39265(17) 0.0520(12) Uani 1 1 d . . .
N11 N 0.2623(4) 0.3331(3) 0.25884(14) 0.0373(9) Uani 1 1 d . . .
C11 C 0.3312(5) 0.2605(4) 0.23383(17) 0.0397(12) Uani 1 1 d . . .
H11 H 0.2760 0.1843 0.2213 0.048 Uiso 1 1 calc R . .
C12 C 0.4774(5) 0.2908(5) 0.22546(19) 0.0491(13) Uani 1 1 d . . .
C13 C 0.5580(6) 0.4023(5) 0.2440(2) 0.0655(16) Uani 1 1 d . . .
H13 H 0.6575 0.4260 0.2399 0.079 Uiso 1 1 calc R . .
C14 C 0.4912(6) 0.4791(5) 0.2688(2) 0.0675(17) Uani 1 1 d . . .
H14 H 0.5445 0.5560 0.2812 0.081 Uiso 1 1 calc R . .
C15 C 0.3439(6) 0.4410(4) 0.27527(19) 0.0513(14) Uani 1 1 d . . .
H15 H 0.2998 0.4943 0.2921 0.062 Uiso 1 1 calc R . .
C16 C 0.5436(6) 0.2023(5) 0.1966(3) 0.090(2) Uani 1 1 d . . .
H16A H 0.4690 0.1301 0.1860 0.135 Uiso 1 1 calc R . .
H16B H 0.6143 0.1839 0.2192 0.135 Uiso 1 1 calc R . .
H16C H 0.5895 0.2368 0.1662 0.135 Uiso 1 1 calc R . .
C111 C 0.6109(4) 0.7835(4) 0.19320(17) 0.0350(11) Uani 1 1 d . . .
C112 C 0.6940(5) 0.7036(4) 0.19803(19) 0.0448(13) Uani 1 1 d . . .
H112 H 0.6799 0.6376 0.1739 0.054 Uiso 1 1 calc R . .
C113 C 0.7971(5) 0.7215(4) 0.2382(2) 0.0497(14) Uani 1 1 d . . .
H113 H 0.8516 0.6673 0.2414 0.060 Uiso 1 1 calc R . .
C114 C 0.8190(5) 0.8193(5) 0.2733(2) 0.0490(14) Uani 1 1 d . . .
H114 H 0.8888 0.8313 0.3003 0.059 Uiso 1 1 calc R . .
C115 C 0.7395(5) 0.8996(4) 0.26911(19) 0.0536(14) Uani 1 1 d . . .
H115 H 0.7557 0.9661 0.2931 0.064 Uiso 1 1 calc R . .
C116 C 0.6356(5) 0.8818(4) 0.2294(2) 0.0517(14) Uani 1 1 d . . .
H116 H 0.5812 0.9363 0.2268 0.062 Uiso 1 1 calc R . .
C121 C 0.5859(5) 0.8434(4) 0.08612(17) 0.0376(11) Uani 1 1 d . . .
C122 C 0.7148(5) 0.9334(4) 0.09766(19) 0.0467(13) Uani 1 1 d . . .
H122 H 0.7520 0.9508 0.1320 0.056 Uiso 1 1 calc R . .
C123 C 0.7872(6) 0.9969(4) 0.0580(2) 0.0591(15) Uani 1 1 d . . .
H123 H 0.8737 1.0563 0.0656 0.071 Uiso 1 1 calc R . .
C124 C 0.7314(6) 0.9720(5) 0.0078(2) 0.0654(16) Uani 1 1 d . . .
H124 H 0.7807 1.0151 -0.0186 0.078 Uiso 1 1 calc R . .
C125 C 0.6028(6) 0.8839(4) -0.0045(2) 0.0544(14) Uani 1 1 d . . .
H125 H 0.5655 0.8677 -0.0388 0.065 Uiso 1 1 calc R . .
C126 C 0.5310(5) 0.8206(4) 0.03509(18) 0.0435(12) Uani 1 1 d . . .
H126 H 0.4441 0.7616 0.0273 0.052 Uiso 1 1 calc R . .
C131 C 0.3445(5) 0.8305(4) 0.15497(18) 0.0376(11) Uani 1 1 d . . .
C132 C 0.2992(5) 0.9030(4) 0.12174(19) 0.0508(14) Uani 1 1 d . . .
H132 H 0.3432 0.9192 0.0901 0.061 Uiso 1 1 calc R . .
C133 C 0.1878(6) 0.9512(5) 0.1359(2) 0.0638(16) Uani 1 1 d . . .
H133 H 0.1559 0.9984 0.1131 0.077 Uiso 1 1 calc R . .
C134 C 0.1243(5) 0.9314(4) 0.1822(2) 0.0548(14) Uani 1 1 d . . .
H134 H 0.0508 0.9659 0.1914 0.066 Uiso 1 1 calc R . .
C135 C 0.1692(6) 0.8602(5) 0.2153(2) 0.0680(17) Uani 1 1 d . . .
H135 H 0.1255 0.8454 0.2471 0.082 Uiso 1 1 calc R . .
C136 C 0.2791(6) 0.8101(5) 0.2017(2) 0.0616(16) Uani 1 1 d . . .
H136 H 0.3092 0.7620 0.2246 0.074 Uiso 1 1 calc R . .
C141 C 0.4168(5) 0.6099(4) 0.11819(17) 0.0366(11) Uani 1 1 d . . .
C142 C 0.2928(5) 0.5421(4) 0.13970(19) 0.0485(13) Uani 1 1 d . . .
H142 H 0.2407 0.5797 0.1619 0.058 Uiso 1 1 calc R . .
C143 C 0.2456(6) 0.4195(5) 0.1286(2) 0.0606(15) Uani 1 1 d . . .
H143 H 0.1616 0.3750 0.1430 0.073 Uiso 1 1 calc R . .
C144 C 0.3219(6) 0.3639(5) 0.0966(2) 0.0636(16) Uani 1 1 d . . .
H144 H 0.2904 0.2811 0.0895 0.076 Uiso 1 1 calc R . .
C145 C 0.4450(6) 0.4288(5) 0.0747(2) 0.0622(15) Uani 1 1 d . . .
H145 H 0.4959 0.3901 0.0525 0.075 Uiso 1 1 calc R . .
C146 C 0.4933(5) 0.5512(4) 0.08560(19) 0.0485(13) Uani 1 1 d . . .
H146 H 0.5776 0.5948 0.0711 0.058 Uiso 1 1 calc R . .
C211 C 0.2544(5) 0.0685(4) 0.53120(17) 0.0337(11) Uani 1 1 d . . .
C212 C 0.1780(5) 0.0347(4) 0.57577(19) 0.0482(13) Uani 1 1 d . . .
H212 H 0.1954 0.0866 0.6059 0.058 Uiso 1 1 calc R . .
C213 C 0.0763(5) -0.0757(5) 0.5753(2) 0.0545(14) Uani 1 1 d . . .
H213 H 0.0267 -0.0987 0.6053 0.065 Uiso 1 1 calc R . .
C214 C 0.0491(5) -0.1507(4) 0.5310(2) 0.0484(13) Uani 1 1 d . . .
H214 H -0.0204 -0.2244 0.5307 0.058 Uiso 1 1 calc R . .
C215 C 0.1223(5) -0.1192(4) 0.4867(2) 0.0478(13) Uani 1 1 d . . .
H215 H 0.1029 -0.1716 0.4566 0.057 Uiso 1 1 calc R . .
C216 C 0.2261(5) -0.0084(4) 0.48656(19) 0.0440(12) Uani 1 1 d . . .
H216 H 0.2759 0.0134 0.4565 0.053 Uiso 1 1 calc R . .
C221 C 0.4596(5) 0.2286(4) 0.46900(17) 0.0343(11) Uani 1 1 d . . .
C222 C 0.6037(5) 0.2326(4) 0.46048(19) 0.0396(12) Uani 1 1 d . . .
H222 H 0.6662 0.2315 0.4886 0.048 Uiso 1 1 calc R . .
C223 C 0.6536(5) 0.2382(4) 0.4107(2) 0.0490(13) Uani 1 1 d . . .
H223 H 0.7498 0.2404 0.4054 0.059 Uiso 1 1 calc R . .
C224 C 0.5641(6) 0.2405(4) 0.3686(2) 0.0519(14) Uani 1 1 d . . .
H224 H 0.5993 0.2445 0.3351 0.062 Uiso 1 1 calc R . .
C225 C 0.4214(5) 0.2368(4) 0.3763(2) 0.0524(14) Uani 1 1 d . . .
H225 H 0.3606 0.2393 0.3479 0.063 Uiso 1 1 calc R . .
C226 C 0.3685(5) 0.2293(4) 0.42538(19) 0.0479(13) Uani 1 1 d . . .
H226 H 0.2714 0.2247 0.4299 0.057 Uiso 1 1 calc R . .
C231 C 0.3061(5) 0.3265(4) 0.55364(19) 0.0380(12) Uani 1 1 d . . .
C232 C 0.2584(5) 0.3942(4) 0.5179(2) 0.0505(14) Uani 1 1 d . . .
H232 H 0.2810 0.3894 0.4828 0.061 Uiso 1 1 calc R . .
C233 C 0.1767(6) 0.4687(5) 0.5359(3) 0.0726(19) Uani 1 1 d . . .
H233 H 0.1443 0.5144 0.5124 0.087 Uiso 1 1 calc R . .
C234 C 0.1426(6) 0.4770(5) 0.5866(3) 0.077(2) Uani 1 1 d . . .
H234 H 0.0851 0.5261 0.5971 0.093 Uiso 1 1 calc R . .
C235 C 0.1921(6) 0.4134(5) 0.6228(3) 0.0742(18) Uani 1 1 d . . .
H235 H 0.1700 0.4202 0.6578 0.089 Uiso 1 1 calc R . .
C236 C 0.2755(6) 0.3391(4) 0.6059(2) 0.0579(15) Uani 1 1 d . . .
H236 H 0.3114 0.2971 0.6300 0.069 Uiso 1 1 calc R . .
C241 C 0.5319(5) 0.2151(4) 0.58002(16) 0.0340(11) Uani 1 1 d . . .
C242 C 0.6345(5) 0.3230(4) 0.59380(18) 0.0456(13) Uani 1 1 d . . .
H242 H 0.6258 0.3929 0.5801 0.055 Uiso 1 1 calc R . .
C243 C 0.7494(5) 0.3275(5) 0.62779(19) 0.0531(14) Uani 1 1 d . . .
H243 H 0.8193 0.3998 0.6366 0.064 Uiso 1 1 calc R . .
C244 C 0.7601(6) 0.2247(5) 0.64854(19) 0.0571(15) Uani 1 1 d . . .
H244 H 0.8380 0.2279 0.6713 0.069 Uiso 1 1 calc R . .
C245 C 0.6588(6) 0.1179(5) 0.63639(19) 0.0543(14) Uani 1 1 d . . .
H245 H 0.6670 0.0491 0.6512 0.065 Uiso 1 1 calc R . .
C246 C 0.5434(5) 0.1122(4) 0.60193(17) 0.0418(12) Uani 1 1 d . . .
H246 H 0.4738 0.0395 0.5935 0.050 Uiso 1 1 calc R . .
N1P N 0.7797(5) 0.3696(6) 0.0303(3) 0.0858(16) Uani 1 1 d . . .
C1P C 0.8209(6) 0.4836(7) 0.0193(3) 0.0781(19) Uani 1 1 d . . .
H1P H 0.8046 0.5005 -0.0149 0.094 Uiso 1 1 calc R . .
C2P C 0.8857(6) 0.5787(6) 0.0545(3) 0.0788(19) Uani 1 1 d . . .
C3P C 0.9104(8) 0.5519(10) 0.1047(4) 0.107(3) Uani 1 1 d . . .
H3P H 0.9555 0.6130 0.1299 0.129 Uiso 1 1 calc R . .
C4P C 0.8695(9) 0.4376(12) 0.1174(4) 0.121(3) Uani 1 1 d . . .
H4P H 0.8837 0.4194 0.1516 0.145 Uiso 1 1 calc R . .
C5P C 0.8074(8) 0.3490(8) 0.0801(4) 0.103(3) Uani 1 1 d . . .
H5P H 0.7826 0.2701 0.0893 0.124 Uiso 1 1 calc R . .
C6P C 0.9274(8) 0.7040(6) 0.0378(3) 0.144(3) Uani 1 1 d . . .
H61P H 0.9706 0.7589 0.0672 0.216 Uiso 1 1 calc R . .
H62P H 0.8427 0.7233 0.0249 0.216 Uiso 1 1 calc R . .
H63P H 0.9958 0.7103 0.0107 0.216 Uiso 1 1 calc R . .

loop_
_atom_site_aniso_label
_atom_site_aniso_U_11
_atom_site_aniso_U_22
_atom_site_aniso_U_33
_atom_site_aniso_U_23
_atom_site_aniso_U_13
_atom_site_aniso_U_12
Mn 0.0355(5) 0.0424(5) 0.0415(5) 0.0046(4) 0.0028(4) 0.0149(4)
P1 0.0408(8) 0.0382(8) 0.0328(8) 0.0026(6) 0.0032(6) 0.0154(6)
P2 0.0365(7) 0.0378(7) 0.0334(8) 0.0047(6) 0.0009(6) 0.0135(6)
N1N 0.037(2) 0.069(3) 0.072(3) 0.003(2) 0.011(2) 0.019(2)
C1 0.034(3) 0.044(3) 0.034(3) 0.003(2) 0.008(2) 0.007(2)
N1 0.056(3) 0.050(3) 0.052(3) 0.005(2) -0.005(2) 0.018(2)
C2 0.039(3) 0.033(3) 0.050(4) 0.002(3) -0.012(3) 0.009(2)
N2 0.072(3) 0.061(3) 0.054(3) -0.003(3) -0.016(3) 0.013(2)
C3 0.051(3) 0.062(4) 0.044(3) -0.002(3) -0.009(3) 0.026(3)
N3 0.105(4) 0.059(3) 0.090(4) 0.013(3) -0.011(3) 0.041(3)
C4 0.045(3) 0.041(3) 0.041(3) 0.004(3) 0.005(3) 0.022(2)
N4 0.069(3) 0.050(3) 0.043(3) 0.007(2) 0.004(2) 0.027(2)
N11 0.038(2) 0.036(2) 0.037(2) 0.0028(18) 0.0031(19) 0.008(2)
C11 0.035(3) 0.041(3) 0.041(3) 0.002(2) -0.002(2) 0.006(2)
C12 0.042(3) 0.055(4) 0.050(4) 0.008(3) 0.001(3) 0.013(3)
C13 0.036(3) 0.080(5) 0.075(5) 0.009(4) 0.005(3) 0.006(3)
C14 0.060(4) 0.052(4) 0.071(4) -0.002(3) 0.008(3) -0.017(3)
C15 0.054(4) 0.046(3) 0.049(4) 0.001(3) 0.009(3) 0.005(3)
C16 0.061(4) 0.088(5) 0.128(6) -0.007(4) 0.017(4) 0.035(4)
C111 0.034(3) 0.037(3) 0.036(3) 0.005(2) 0.001(2) 0.013(2)
C112 0.045(3) 0.039(3) 0.049(3) 0.001(2) -0.005(3) 0.010(2)
C113 0.040(3) 0.052(3) 0.060(4) 0.015(3) -0.006(3) 0.014(3)
C114 0.038(3) 0.058(4) 0.047(4) 0.012(3) -0.008(3) 0.006(3)
C115 0.060(4) 0.053(3) 0.045(4) -0.009(3) -0.010(3) 0.015(3)
C116 0.058(4) 0.049(3) 0.053(4) -0.004(3) -0.007(3) 0.027(3)
C121 0.050(3) 0.036(3) 0.030(3) -0.002(2) 0.006(2) 0.017(2)
C122 0.050(3) 0.046(3) 0.039(3) 0.003(2) -0.001(3) 0.006(3)
C123 0.059(4) 0.056(4) 0.053(4) 0.016(3) 0.002(3) -0.002(3)
C124 0.085(5) 0.065(4) 0.048(4) 0.018(3) 0.016(3) 0.018(3)
C125 0.075(4) 0.055(4) 0.035(3) 0.009(3) 0.002(3) 0.021(3)
C126 0.052(3) 0.039(3) 0.039(3) -0.003(2) -0.001(3) 0.014(2)
C131 0.042(3) 0.044(3) 0.033(3) 0.005(2) 0.008(2) 0.022(2)
C132 0.061(4) 0.063(4) 0.042(3) 0.012(3) 0.010(3) 0.038(3)
C133 0.072(4) 0.079(4) 0.056(4) 0.011(3) 0.009(3) 0.044(3)
C134 0.052(3) 0.062(4) 0.061(4) -0.010(3) 0.004(3) 0.036(3)
C135 0.078(4) 0.093(5) 0.052(4) 0.019(3) 0.023(3) 0.053(4)
C136 0.078(4) 0.082(4) 0.045(4) 0.016(3) 0.014(3) 0.051(3)
C141 0.036(3) 0.038(3) 0.038(3) 0.006(2) 0.003(2) 0.014(2)
C142 0.050(3) 0.046(3) 0.052(4) 0.005(3) 0.006(3) 0.017(3)
C143 0.053(4) 0.053(4) 0.073(4) 0.019(3) 0.002(3) 0.006(3)
C144 0.068(4) 0.038(3) 0.083(5) 0.001(3) -0.005(4) 0.013(3)
C145 0.068(4) 0.048(4) 0.073(4) -0.009(3) 0.005(3) 0.023(3)
C146 0.045(3) 0.046(3) 0.053(4) -0.003(3) 0.006(3) 0.012(3)
C211 0.038(3) 0.038(3) 0.030(3) 0.005(2) -0.001(2) 0.017(2)
C212 0.052(3) 0.054(3) 0.036(3) -0.002(2) 0.005(3) 0.012(3)
C213 0.044(3) 0.065(4) 0.053(4) 0.017(3) 0.017(3) 0.011(3)
C214 0.029(3) 0.048(3) 0.065(4) 0.009(3) -0.002(3) 0.003(2)
C215 0.051(3) 0.046(3) 0.044(3) -0.007(3) -0.004(3) 0.013(3)
C216 0.044(3) 0.047(3) 0.044(3) 0.009(3) 0.009(3) 0.014(3)
C221 0.033(3) 0.036(3) 0.036(3) 0.009(2) 0.004(2) 0.013(2)
C222 0.035(3) 0.042(3) 0.044(3) 0.010(2) 0.000(2) 0.013(2)
C223 0.039(3) 0.055(3) 0.059(4) 0.013(3) 0.018(3) 0.020(3)
C224 0.058(4) 0.061(4) 0.039(3) 0.014(3) 0.009(3) 0.016(3)
C225 0.047(3) 0.071(4) 0.042(4) 0.016(3) 0.002(3) 0.020(3)
C226 0.036(3) 0.066(4) 0.045(4) 0.016(3) 0.005(3) 0.018(3)
C231 0.036(3) 0.032(3) 0.048(3) 0.002(2) 0.003(2) 0.014(2)
C232 0.050(3) 0.040(3) 0.062(4) 0.006(3) -0.004(3) 0.013(3)
C233 0.064(4) 0.042(4) 0.116(6) 0.001(4) -0.020(4) 0.026(3)
C234 0.059(4) 0.047(4) 0.132(7) -0.008(4) 0.016(4) 0.025(3)
C235 0.084(5) 0.064(4) 0.081(5) -0.002(3) 0.032(4) 0.031(4)
C236 0.073(4) 0.063(4) 0.049(4) 0.008(3) 0.013(3) 0.037(3)
C241 0.037(3) 0.038(3) 0.030(3) 0.002(2) 0.002(2) 0.015(2)
C242 0.049(3) 0.040(3) 0.050(3) 0.002(2) 0.000(3) 0.018(3)
C243 0.044(3) 0.061(4) 0.051(4) -0.005(3) -0.004(3) 0.010(3)
C244 0.060(4) 0.070(4) 0.041(3) 0.002(3) -0.011(3) 0.020(3)
C245 0.061(4) 0.063(4) 0.048(4) 0.018(3) -0.004(3) 0.030(3)
C246 0.049(3) 0.039(3) 0.038(3) 0.004(2) -0.001(2) 0.012(2)
N1P 0.070(4) 0.094(5) 0.092(5) 0.000(4) -0.008(3) 0.022(3)
C1P 0.066(4) 0.093(5) 0.075(5) -0.004(4) -0.016(4) 0.024(4)
C2P 0.044(4) 0.092(6) 0.104(6) -0.023(5) -0.001(4) 0.031(4)
C3P 0.055(5) 0.168(9) 0.093(8) -0.050(6) -0.020(5) 0.039(6)
C4P 0.085(7) 0.209(11) 0.083(7) 0.012(8) 0.000(5) 0.068(8)
C5P 0.084(6) 0.114(7) 0.130(8) 0.032(6) 0.019(6) 0.054(5)
C6P 0.099(6) 0.079(6) 0.246(11) -0.014(6) 0.019(6) 0.016(5)

loop_
_atom_type_symbol
_atom_type_description
_atom_type_scat_dispersion_real
_atom_type_scat_dispersion_imag
_atom_type_scat_source
C C 0.0033 0.0016 'International Tables Vol C Tables 4.2.6.8 and 6.1.1.4'
H H 0.0000 0.0000 'International Tables Vol C Tables 4.2.6.8 and 6.1.1.4'
N N 0.0061 0.0033 'International Tables Vol C Tables 4.2.6.8 and 6.1.1.4'
P P 0.1023 0.0942 'International Tables Vol C Tables 4.2.6.8 and 6.1.1.4'
Mn Mn 0.3368 0.7283 'International Tables Vol C Tables 4.2.6.8 and 6.1.1.4'

loop_
_geom_angle_atom_site_label_1
_geom_angle_atom_site_label_2
_geom_angle_atom_site_label_3
_geom_angle
_geom_angle_site_symmetry_1
_geom_angle_site_symmetry_3
_geom_angle_publ_flag
N1N Mn C4 96.9(2) . . ?
N1N Mn C3 97.5(2) . . ?
C4 Mn C3 88.94(18) . . ?
N1N Mn C2 97.4(2) . . ?
C4 Mn C2 165.67(19) . . ?
C3 Mn C2 90.54(19) . . ?
N1N Mn C1 97.84(19) . . ?
C4 Mn C1 86.97(18) . . ?
C3 Mn C1 164.50(19) . . ?
C2 Mn C1 89.75(18) . . ?
N1N Mn N11 179.44(18) . . ?
C4 Mn N11 82.82(16) . . ?
C3 Mn N11 83.00(17) . . ?
C2 Mn N11 82.90(16) . . ?
C1 Mn N11 81.66(15) . . ?
C141 P1 C111 109.2(2) . . ?
C141 P1 C131 110.5(2) . . ?
C111 P1 C131 109.4(2) . . ?
C141 P1 C121 110.3(2) . . ?
C111 P1 C121 108.0(2) . . ?
C131 P1 C121 109.4(2) . . ?
C221 P2 C211 108.4(2) . . ?
C221 P2 C231 113.0(2) . . ?
C211 P2 C231 108.3(2) . . ?
C221 P2 C241 110.3(2) . . ?
C211 P2 C241 109.5(2) . . ?
C231 P2 C241 107.4(2) . . ?
N1 C1 Mn 176.2(4) . . ?
N2 C2 Mn 177.4(4) . . ?
N3 C3 Mn 177.9(5) . . ?
N4 C4 Mn 178.6(5) . . ?
C15 N11 C11 115.8(4) . . ?
C15 N11 Mn 121.7(3) . . ?
C11 N11 Mn 122.3(3) . . ?
N11 C11 C12 124.8(4) . . ?
N11 C11 H11 117.6 . . ?
C12 C11 H11 117.6 . . ?
C13 C12 C11 117.4(5) . . ?
C13 C12 C16 122.2(5) . . ?
C11 C12 C16 120.4(5) . . ?
C12 C13 C14 119.3(5) . . ?
C12 C13 H13 120.3 . . ?
C14 C13 H13 120.3 . . ?
C13 C14 C15 119.2(5) . . ?
C13 C14 H14 120.4 . . ?
C15 C14 H14 120.4 . . ?
N11 C15 C14 123.4(5) . . ?
N11 C15 H15 118.3 . . ?
C14 C15 H15 118.3 . . ?
C12 C16 H16A 109.5 . . ?
C12 C16 H16B 109.5 . . ?
H16A C16 H16B 109.5 . . ?
C12 C16 H16C 109.5 . . ?
H16A C16 H16C 109.5 . . ?
H16B C16 H16C 109.5 . . ?
C116 C111 C112 118.4(4) . . ?
C116 C111 P1 121.3(3) . . ?
C112 C111 P1 120.0(3) . . ?
C113 C112 C111 120.6(4) . . ?
C113 C112 H112 119.7 . . ?
C111 C112 H112 119.7 . . ?
C114 C113 C112 119.7(5) . . ?
C114 C113 H113 120.1 . . ?
C112 C113 H113 120.1 . . ?
C113 C114 C115 120.8(5) . . ?
C113 C114 H114 119.6 . . ?
C115 C114 H114 119.6 . . ?
C114 C115 C116 119.8(5) . . ?
C114 C115 H115 120.1 . . ?
C116 C115 H115 120.1 . . ?
C115 C116 C111 120.7(4) . . ?
C115 C116 H116 119.6 . . ?
C111 C116 H116 119.6 . . ?
C126 C121 C122 119.1(4) . . ?
C126 C121 P1 120.8(4) . . ?
C122 C121 P1 119.9(4) . . ?
C123 C122 C121 120.0(5) . . ?
C123 C122 H122 120.0 . . ?
C121 C122 H122 120.0 . . ?
C124 C123 C122 119.9(5) . . ?
C124 C123 H123 120.1 . . ?
C122 C123 H123 120.1 . . ?
C123 C124 C125 121.2(5) . . ?
C123 C124 H124 119.4 . . ?
C125 C124 H124 119.4 . . ?
C126 C125 C124 118.8(5) . . ?
C126 C125 H125 120.6 . . ?
C124 C125 H125 120.6 . . ?
C125 C126 C121 121.0(5) . . ?
C125 C126 H126 119.5 . . ?
C121 C126 H126 119.5 . . ?
C136 C131 C132 118.8(4) . . ?
C136 C131 P1 120.4(3) . . ?
C132 C131 P1 120.8(4) . . ?
C131 C132 C133 119.4(5) . . ?
C131 C132 H132 120.3 . . ?
C133 C132 H132 120.3 . . ?
C134 C133 C132 121.6(5) . . ?
C134 C133 H133 119.2 . . ?
C132 C133 H133 119.2 . . ?
C133 C134 C135 119.2(5) . . ?
C133 C134 H134 120.4 . . ?
C135 C134 H134 120.4 . . ?
C134 C135 C136 120.2(5) . . ?
C134 C135 H135 119.9 . . ?
C136 C135 H135 119.9 . . ?
C131 C136 C135 120.7(5) . . ?
C131 C136 H136 119.6 . . ?
C135 C136 H136 119.6 . . ?
C142 C141 C146 118.4(4) . . ?
C142 C141 P1 120.6(4) . . ?
C146 C141 P1 120.7(4) . . ?
C143 C142 C141 120.8(5) . . ?
C143 C142 H142 119.6 . . ?
C141 C142 H142 119.6 . . ?
C144 C143 C142 119.9(5) . . ?
C144 C143 H143 120.1 . . ?
C142 C143 H143 120.1 . . ?
C143 C144 C145 120.5(5) . . ?
C143 C144 H144 119.7 . . ?
C145 C144 H144 119.7 . . ?
C144 C145 C146 120.1(5) . . ?
C144 C145 H145 120.0 . . ?
C146 C145 H145 120.0 . . ?
C145 C146 C141 120.3(5) . . ?
C145 C146 H146 119.8 . . ?
C141 C146 H146 119.8 . . ?
C216 C211 C212 119.4(4) . . ?
C216 C211 P2 120.7(4) . . ?
C212 C211 P2 119.9(4) . . ?
C213 C212 C211 120.2(5) . . ?
C213 C212 H212 119.9 . . ?
C211 C212 H212 119.9 . . ?
C214 C213 C212 119.9(5) . . ?
C214 C213 H213 120.0 . . ?
C212 C213 H213 120.0 . . ?
C213 C214 C215 121.0(5) . . ?
C213 C214 H214 119.5 . . ?
C215 C214 H214 119.5 . . ?
C214 C215 C216 119.9(5) . . ?
C214 C215 H215 120.1 . . ?
C216 C215 H215 120.1 . . ?
C211 C216 C215 119.7(5) . . ?
C211 C216 H216 120.1 . . ?
C215 C216 H216 120.1 . . ?
C222 C221 C226 118.1(4) . . ?
C222 C221 P2 121.0(3) . . ?
C226 C221 P2 120.7(3) . . ?
C223 C222 C221 120.2(4) . . ?
C223 C222 H222 119.9 . . ?
C221 C222 H222 119.9 . . ?
C224 C223 C222 121.1(5) . . ?
C224 C223 H223 119.4 . . ?
C222 C223 H223 119.4 . . ?
C223 C224 C225 119.4(5) . . ?
C223 C224 H224 120.3 . . ?
C225 C224 H224 120.3 . . ?
C226 C225 C224 120.6(5) . . ?
C226 C225 H225 119.7 . . ?
C224 C225 H225 119.7 . . ?
C225 C226 C221 120.6(5) . . ?
C225 C226 H226 119.7 . . ?
C221 C226 H226 119.7 . . ?
C236 C231 C232 119.4(4) . . ?
C236 C231 P2 118.8(3) . . ?
C232 C231 P2 121.4(4) . . ?
C233 C232 C231 118.3(5) . . ?
C233 C232 H232 120.9 . . ?
C231 C232 H232 120.9 . . ?
C234 C233 C232 121.8(6) . . ?
C234 C233 H233 119.1 . . ?
C232 C233 H233 119.1 . . ?
C233 C234 C235 120.8(6) . . ?
C233 C234 H234 119.6 . . ?
C235 C234 H234 119.6 . . ?
C234 C235 C236 118.5(6) . . ?
C234 C235 H235 120.8 . . ?
C236 C235 H235 120.8 . . ?
C231 C236 C235 121.1(5) . . ?
C231 C236 H236 119.4 . . ?
C235 C236 H236 119.4 . . ?
C242 C241 C246 119.4(4) . . ?
C242 C241 P2 119.1(3) . . ?
C246 C241 P2 121.5(3) . . ?
C243 C242 C241 120.3(4) . . ?
C243 C242 H242 119.9 . . ?
C241 C242 H242 119.9 . . ?
C244 C243 C242 119.5(5) . . ?
C244 C243 H243 120.2 . . ?
C242 C243 H243 120.2 . . ?
C245 C244 C243 121.2(5) . . ?
C245 C244 H244 119.4 . . ?
C243 C244 H244 119.4 . . ?
C244 C245 C246 119.8(4) . . ?
C244 C245 H245 120.1 . . ?
C246 C245 H245 120.1 . . ?
C245 C246 C241 119.8(4) . . ?
C245 C246 H246 120.1 . . ?
C241 C246 H246 120.1 . . ?
C1P N1P C5P 115.5(6) . . ?
N1P C1P C2P 125.2(7) . . ?
N1P C1P H1P 117.4 . . ?
C2P C1P H1P 117.4 . . ?
C1P C2P C3P 116.6(7) . . ?
C1P C2P C6P 120.6(8) . . ?
C3P C2P C6P 122.8(8) . . ?
C4P C3P C2P 120.1(8) . . ?
C4P C3P H3P 120.0 . . ?
C2P C3P H3P 120.0 . . ?
C3P C4P C5P 119.5(10) . . ?
C3P C4P H4P 120.2 . . ?
C5P C4P H4P 120.2 . . ?
N1P C5P C4P 123.1(8) . . ?
N1P C5P H5P 118.4 . . ?
C4P C5P H5P 118.4 . . ?
C2P C6P H61P 109.5 . . ?
C2P C6P H62P 109.5 . . ?
H61P C6P H62P 109.5 . . ?
C2P C6P H63P 109.5 . . ?
H61P C6P H63P 109.5 . . ?
H62P C6P H63P 109.5 . . ?

loop_
_geom_bond_atom_site_label_1
_geom_bond_atom_site_label_2
_geom_bond_distance
_geom_bond_site_symmetry_2
_geom_bond_publ_flag
Mn N1N 1.523(4) . ?
Mn C4 1.989(5) . ?
Mn C3 1.992(5) . ?
Mn C2 1.995(5) . ?
Mn C1 1.996(5) . ?
Mn N11 2.431(4) . ?
P1 C141 1.785(4) . ?
P1 C111 1.789(4) . ?
P1 C131 1.790(4) . ?
P1 C121 1.793(5) . ?
P2 C221 1.780(4) . ?
P2 C211 1.798(4) . ?
P2 C231 1.801(4) . ?
P2 C241 1.801(4) . ?
C1 N1 1.150(5) . ?
C2 N2 1.148(5) . ?
C3 N3 1.151(5) . ?
C4 N4 1.151(5) . ?
N11 C15 1.318(5) . ?
N11 C11 1.348(5) . ?
C11 C12 1.376(6) . ?
C11 H11 0.9300 . ?
C12 C13 1.362(6) . ?
C12 C16 1.514(7) . ?
C13 C14 1.367(7) . ?
C13 H13 0.9300 . ?
C14 C15 1.380(7) . ?
C14 H14 0.9300 . ?
C15 H15 0.9300 . ?
C16 H16A 0.9600 . ?
C16 H16B 0.9600 . ?
C16 H16C 0.9600 . ?
C111 C116 1.386(6) . ?
C111 C112 1.391(5) . ?
C112 C113 1.376(6) . ?
C112 H112 0.9300 . ?
C113 C114 1.366(6) . ?
C113 H113 0.9300 . ?
C114 C115 1.367(6) . ?
C114 H114 0.9300 . ?
C115 C116 1.373(6) . ?
C115 H115 0.9300 . ?
C116 H116 0.9300 . ?
C121 C126 1.380(6) . ?
C121 C122 1.394(6) . ?
C122 C123 1.382(6) . ?
C122 H122 0.9300 . ?
C123 C124 1.364(6) . ?
C123 H123 0.9300 . ?
C124 C125 1.385(7) . ?
C124 H124 0.9300 . ?
C125 C126 1.379(6) . ?
C125 H125 0.9300 . ?
C126 H126 0.9300 . ?
C131 C136 1.371(6) . ?
C131 C132 1.381(5) . ?
C132 C133 1.383(6) . ?
C132 H132 0.9300 . ?
C133 C134 1.351(7) . ?
C133 H133 0.9300 . ?
C134 C135 1.366(6) . ?
C134 H134 0.9300 . ?
C135 C136 1.380(7) . ?
C135 H135 0.9300 . ?
C136 H136 0.9300 . ?
C141 C142 1.384(6) . ?
C141 C146 1.390(6) . ?
C142 C143 1.379(6) . ?
C142 H142 0.9300 . ?
C143 C144 1.359(7) . ?
C143 H143 0.9300 . ?
C144 C145 1.371(7) . ?
C144 H144 0.9300 . ?
C145 C146 1.376(6) . ?
C145 H145 0.9300 . ?
C146 H146 0.9300 . ?
C211 C216 1.377(6) . ?
C211 C212 1.393(6) . ?
C212 C213 1.382(6) . ?
C212 H212 0.9300 . ?
C213 C214 1.359(6) . ?
C213 H213 0.9300 . ?
C214 C215 1.368(6) . ?
C214 H214 0.9300 . ?
C215 C216 1.396(6) . ?
C215 H215 0.9300 . ?
C216 H216 0.9300 . ?
C221 C222 1.396(6) . ?
C221 C226 1.405(5) . ?
C222 C223 1.374(6) . ?
C222 H222 0.9300 . ?
C223 C224 1.370(6) . ?
C223 H223 0.9300 . ?
C224 C225 1.379(6) . ?
C224 H224 0.9300 . ?
C225 C226 1.366(6) . ?
C225 H225 0.9300 . ?
C226 H226 0.9300 . ?
C231 C236 1.384(6) . ?
C231 C232 1.396(6) . ?
C232 C233 1.385(7) . ?
C232 H232 0.9300 . ?
C233 C234 1.351(8) . ?
C233 H233 0.9300 . ?
C234 C235 1.378(7) . ?
C234 H234 0.9300 . ?
C235 C236 1.386(7) . ?
C235 H235 0.9300 . ?
C236 H236 0.9300 . ?
C241 C242 1.384(6) . ?
C241 C246 1.386(5) . ?
C242 C243 1.378(6) . ?
C242 H242 0.9300 . ?
C243 C244 1.368(6) . ?
C243 H243 0.9300 . ?
C244 C245 1.362(6) . ?
C244 H244 0.9300 . ?
C245 C246 1.385(6) . ?
C245 H245 0.9300 . ?
C246 H246 0.9300 . ?
N1P C1P 1.326(7) . ?
N1P C5P 1.350(9) . ?
C1P C2P 1.372(8) . ?
C1P H1P 0.9300 . ?
C2P C3P 1.376(9) . ?
C2P C6P 1.495(8) . ?
C3P C4P 1.343(10) . ?
C3P H3P 0.9300 . ?
C4P C5P 1.354(10) . ?
C4P H4P 0.9300 . ?
C5P H5P 0.9300 . ?
C6P H61P 0.9600 . ?
C6P H62P 0.9600 . ?
C6P H63P 0.9600 . ?
